data_7223900
loop_
_publ_author_name
'Zhang, Guoqi'
'Tan, Jiawen'
'Phoenix, Tonya'
'Manke, David'
'Golen, James A.'
'Rheingold, Arnold L.'

_publ_section_title
;
 Amalgamating 4'-substituted 4,2':6',4''-terpyridine ligands with
 double-helical chains or ladder-like networks
;
_journal_name_full 'RSC Adv.'
_journal_paper_doi 10.1039/C5RA24044A
_journal_year 2016
_chemical_formula_sum 'C22 H14 Hg N6 S2'
_chemical_formula_weight 627.10
_chemical_name_systematic
; 
 ? 
;
_space_group_IT_number 11
_symmetry_cell_setting monoclinic
_symmetry_space_group_name_Hall '-P 2yb'
_symmetry_space_group_name_H-M 'P 1 21/m 1'
_atom_sites_solution_hydrogens geom
_atom_sites_solution_primary direct
_atom_sites_solution_secondary difmap
_audit_creation_method SHELXL-97
_audit_update_record
;
2015-12-07 deposited with the CCDC.
2016-01-14 downloaded from the CCDC.
;
_cell_angle_alpha 90.00
_cell_angle_beta 107.890(7)
_cell_angle_gamma 90.00
_cell_formula_units_Z 4
_cell_length_a 7.195(3)
_cell_length_b 27.428(9)
_cell_length_c 10.889(4)
_cell_measurement_reflns_used 4585
_cell_measurement_temperature 100(2)
_cell_measurement_theta_max 26.00
_cell_measurement_theta_min 2.46
_cell_volume 2045.0(13)
_computing_cell_refinement 'Bruker SAINT'
_computing_data_collection 'Bruker APEX2'
_computing_data_reduction 'Bruker SAINT'
_computing_molecular_graphics 'Bruker SHELXTL'
_computing_publication_material 'Bruker SHELXTL'
_computing_structure_refinement 'SHELXL-97 (Sheldrick, 2008)'
_computing_structure_solution 'SHELXS-97 (Sheldrick, 2008)'
_diffrn_ambient_temperature 100(2)
_diffrn_measured_fraction_theta_full 0.999
_diffrn_measured_fraction_theta_max 0.990
_diffrn_measurement_device_type 'Bruker APEX-I CCD'
_diffrn_measurement_method '\f and \w scans'
_diffrn_radiation_monochromator graphite
_diffrn_radiation_source 'fine-focus sealed tube'
_diffrn_radiation_type MoK\a
_diffrn_radiation_wavelength 0.71073
_diffrn_reflns_av_R_equivalents 0.0597
_diffrn_reflns_av_sigmaI/netI 0.0528
_diffrn_reflns_limit_h_max 8
_diffrn_reflns_limit_h_min -8
_diffrn_reflns_limit_k_max 34
_diffrn_reflns_limit_k_min -34
_diffrn_reflns_limit_l_max 13
_diffrn_reflns_limit_l_min -13
_diffrn_reflns_number 18802
_diffrn_reflns_theta_full 25.00
_diffrn_reflns_theta_max 26.38
_diffrn_reflns_theta_min 1.97
_exptl_absorpt_coefficient_mu 7.754
_exptl_absorpt_correction_T_max 0.5111
_exptl_absorpt_correction_T_min 0.3358
_exptl_absorpt_correction_type multi-scan
_exptl_absorpt_process_details SADABS
_exptl_crystal_colour COLORLESS
_exptl_crystal_density_diffrn 2.037
_exptl_crystal_density_method 'not measured'
_exptl_crystal_description BLOCK
_exptl_crystal_F_000 1200
_exptl_crystal_size_max 0.18
_exptl_crystal_size_mid 0.15
_exptl_crystal_size_min 0.10
_refine_diff_density_max 1.416
_refine_diff_density_min -1.516
_refine_diff_density_rms 0.170
_refine_ls_extinction_method none
_refine_ls_goodness_of_fit_ref 1.095
_refine_ls_hydrogen_treatment constr
_refine_ls_matrix_type full
_refine_ls_number_parameters 292
_refine_ls_number_reflns 4220
_refine_ls_number_restraints 48
_refine_ls_restrained_S_all 1.091
_refine_ls_R_factor_all 0.0755
_refine_ls_R_factor_gt 0.0579
_refine_ls_shift/su_max 0.006
_refine_ls_shift/su_mean 0.000
_refine_ls_structure_factor_coef Fsqd
_refine_ls_weighting_details 'calc w=1/[\s^2^(Fo^2^)+(0.0530P)^2^+22.6285P] where P=(Fo^2^+2Fc^2^)/3'
_refine_ls_weighting_scheme calc
_refine_ls_wR_factor_gt 0.1307
_refine_ls_wR_factor_ref 0.1391
_reflns_number_gt 3429
_reflns_number_total 4220
_reflns_threshold_expression >2sigma(I)
_cod_data_source_file c5ra24044a2.cif
_cod_data_source_block gzhang37p
_cod_depositor_comments
;
The following automatic conversions were performed:

'_symmetry_cell_setting' value 'Monoclinic' changed to 'monoclinic'
according to
/usr/data/users/saulius/crontab/automatic-downloads/rss-feeds/RSC/lib/dictionaries/cif_core.dic
dictionary named 'cif_core.dic' version 2.4.2 from 2011-04-26.

'_exptl_absorpt_correction_type' value 'MULTI-SCAN' changed to
'multi-scan' according to
/usr/data/users/saulius/crontab/automatic-downloads/rss-feeds/RSC/lib/dictionaries/cif_core.dic
dictionary named 'cif_core.dic' version 2.4.2 from 2011-04-26.

'_refine_ls_hydrogen_treatment' value 'CONSTR' changed to 'constr'
according to
/usr/data/users/saulius/crontab/automatic-downloads/rss-feeds/RSC/lib/dictionaries/cif_core.dic
dictionary named 'cif_core.dic' version 2.4.2 from 2011-04-26.

Automatic conversion script
Id: cif_fix_values 4268 2015-11-12 08:31:59Z antanas 
;
_cod_original_cell_volume 2045.1(12)
_cod_original_sg_symbol_H-M P2(1)/m
_cod_database_code 7223900

loop_
_symmetry_equiv_pos_as_xyz
'x, y, z'
'-x, y+1/2, -z'
'-x, -y, -z'
'x, -y-1/2, z'

loop_
_atom_site_label
_atom_site_type_symbol
_atom_site_fract_x
_atom_site_fract_y
_atom_site_fract_z
_atom_site_U_iso_or_equiv
_atom_site_adp_type
_atom_site_occupancy
_atom_site_symmetry_multiplicity
_atom_site_calc_flag
_atom_site_refinement_flags
Hg1 Hg 0.20120(6) 0.505456(14) 0.76416(4) 0.03479(15) Uani 1 1 d .
S1 S 0.4785(4) 0.55993(10) 0.7700(2) 0.0322(6) Uani 1 1 d .
S2 S -0.1419(4) 0.48354(10) 0.6619(3) 0.0369(6) Uani 1 1 d .
N1 N 0.0884(12) 0.5694(3) 0.8985(8) 0.0329(19) Uani 1 1 d U
N2 N 0.075(2) 0.7500 1.0218(14) 0.042(3) Uani 1 2 d SU
N3 N 0.079(2) 0.7500 1.6714(15) 0.052(4) Uani 1 2 d SU
N4 N 0.3368(12) 0.4289(3) 0.7002(8) 0.0318(19) Uani 1 1 d U
N5 N 0.4156(18) 0.2500 0.5921(13) 0.038(3) Uani 1 2 d SU
N6 N 0.4534(18) 0.2500 -0.0508(14) 0.043(3) Uani 1 2 d SU
N7 N 0.7028(13) 0.5382(3) 1.0263(9) 0.037(2) Uani 1 1 d U
N8 N -0.1118(15) 0.4144(4) 0.4762(10) 0.050(3) Uani 1 1 d U
C1 C 0.0111(15) 0.6093(4) 0.8332(10) 0.034(2) Uani 1 1 d .
H1 H -0.0411 0.6067 0.7421 0.041 Uiso 1 1 calc R
C2 C 0.0014(14) 0.6539(4) 0.8877(10) 0.031(2) Uani 1 1 d .
H2 H -0.0562 0.6809 0.8353 0.037 Uiso 1 1 calc R
C3 C 0.0783(14) 0.6590(4) 1.0232(10) 0.028(2) Uani 1 1 d .
C4 C 0.1579(15) 0.6174(4) 1.0909(10) 0.033(2) Uani 1 1 d .
H4 H 0.2121 0.6190 1.1821 0.039 Uiso 1 1 calc R
C5 C 0.1605(15) 0.5739(4) 1.0291(10) 0.035(2) Uani 1 1 d .
H5 H 0.2144 0.5460 1.0792 0.042 Uiso 1 1 calc R
C6 C 0.0785(13) 0.7067(4) 1.0877(10) 0.027(2) Uani 1 1 d .
C7 C 0.0851(12) 0.7068(3) 1.2161(9) 0.0220(19) Uani 1 1 d .
H7 H 0.0860 0.6769 1.2606 0.026 Uiso 1 1 calc R
C8 C 0.090(2) 0.7500 1.2775(14) 0.031(3) Uani 1 2 d S
C9 C 0.0936(19) 0.7500 1.4183(14) 0.030(3) Uani 1 2 d S
C10 C 0.0950(14) 0.7067(4) 1.4831(10) 0.037(3) Uani 1 1 d .
H10 H 0.1020 0.6763 1.4434 0.044 Uiso 1 1 calc R
C11 C 0.0856(16) 0.7093(5) 1.6094(12) 0.048(3) Uani 1 1 d .
H11 H 0.0839 0.6795 1.6534 0.058 Uiso 1 1 calc R
C12 C 0.2984(15) 0.3868(4) 0.7482(10) 0.035(2) Uani 1 1 d .
H12 H 0.2488 0.3872 0.8196 0.042 Uiso 1 1 calc R
C13 C 0.3291(14) 0.3422(4) 0.6962(9) 0.029(2) Uani 1 1 d .
H13 H 0.3052 0.3127 0.7345 0.035 Uiso 1 1 calc R
C14 C 0.3943(12) 0.3405(4) 0.5888(9) 0.030(2) Uani 1 1 d .
C15 C 0.4352(14) 0.3851(4) 0.5419(11) 0.036(3) Uani 1 1 d .
H15 H 0.4857 0.3859 0.4709 0.044 Uiso 1 1 calc R
C16 C 0.4032(14) 0.4278(4) 0.5975(11) 0.039(3) Uani 1 1 d .
H16 H 0.4288 0.4578 0.5621 0.046 Uiso 1 1 calc R
C17 C 0.4123(14) 0.2932(4) 0.5275(10) 0.031(2) Uani 1 1 d .
C18 C 0.4211(13) 0.2929(3) 0.4021(9) 0.026(2) Uani 1 1 d .
H18 H 0.4204 0.3227 0.3577 0.031 Uiso 1 1 calc R
C19 C 0.4306(18) 0.2500 0.3429(13) 0.026(3) Uani 1 2 d S
C20 C 0.4410(18) 0.2500 0.2071(14) 0.030(3) Uani 1 2 d S
C21 C 0.4470(15) 0.2932(4) 0.1415(11) 0.036(2) Uani 1 1 d .
H21 H 0.4463 0.3238 0.1821 0.043 Uiso 1 1 calc R
C22 C 0.4541(15) 0.2907(5) 0.0146(11) 0.043(3) Uani 1 1 d .
H22 H 0.4599 0.3207 -0.0279 0.052 Uiso 1 1 calc R
C23 C 0.6100(15) 0.5468(4) 0.9205(10) 0.034(2) Uani 1 1 d .
C24 C -0.1164(14) 0.4430(4) 0.5532(11) 0.035(2) Uani 1 1 d .

loop_
_atom_site_aniso_label
_atom_site_aniso_U_11
_atom_site_aniso_U_22
_atom_site_aniso_U_33
_atom_site_aniso_U_23
_atom_site_aniso_U_13
_atom_site_aniso_U_12
Hg1 0.0299(2) 0.0347(2) 0.0352(2) 0.00218(19) 0.00318(16) -0.00398(17)
S1 0.0280(13) 0.0408(14) 0.0251(13) 0.0062(11) 0.0044(10) -0.0048(10)
S2 0.0268(12) 0.0423(14) 0.0397(15) 0.0007(12) 0.0073(11) -0.0026(11)
N1 0.029(4) 0.036(4) 0.032(4) 0.005(4) 0.008(4) 0.001(3)
N2 0.035(6) 0.048(6) 0.045(7) 0.000 0.014(5) 0.000
N3 0.036(6) 0.076(8) 0.048(7) 0.000 0.019(6) 0.000
N4 0.024(4) 0.037(4) 0.034(5) 0.007(4) 0.008(3) -0.001(3)
N5 0.028(6) 0.051(6) 0.043(7) 0.000 0.022(5) 0.000
N6 0.023(6) 0.061(7) 0.047(7) 0.000 0.012(5) 0.000
N7 0.031(4) 0.039(4) 0.039(5) 0.005(4) 0.007(4) -0.004(4)
N8 0.040(5) 0.058(5) 0.047(6) -0.006(5) 0.009(4) -0.009(4)
C1 0.029(5) 0.055(7) 0.021(5) 0.003(5) 0.012(4) 0.001(5)
C2 0.028(5) 0.042(6) 0.026(5) 0.005(4) 0.012(4) 0.007(4)
C3 0.019(4) 0.034(5) 0.033(6) 0.001(4) 0.011(4) -0.002(4)
C4 0.030(5) 0.041(6) 0.027(5) 0.001(4) 0.009(4) -0.009(4)
C5 0.028(5) 0.041(6) 0.034(6) 0.006(5) 0.007(5) -0.005(4)
C6 0.014(4) 0.044(6) 0.027(5) 0.008(4) 0.011(4) 0.002(4)
C7 0.014(4) 0.032(5) 0.022(5) 0.004(4) 0.008(4) 0.002(3)
C8 0.025(7) 0.036(7) 0.031(8) 0.000 0.006(6) 0.000
C9 0.013(6) 0.046(8) 0.034(8) 0.000 0.011(6) 0.000
C10 0.021(5) 0.053(7) 0.032(6) 0.006(5) 0.003(5) -0.003(5)
C11 0.024(6) 0.076(9) 0.044(7) 0.020(6) 0.008(5) -0.007(6)
C12 0.028(5) 0.050(6) 0.025(6) 0.005(5) 0.005(4) -0.009(5)
C13 0.029(5) 0.035(5) 0.022(5) 0.003(4) 0.005(4) -0.004(4)
C14 0.008(4) 0.052(6) 0.026(5) 0.002(5) 0.000(4) -0.001(4)
C15 0.022(5) 0.052(7) 0.038(6) 0.017(5) 0.014(5) 0.007(5)
C16 0.021(5) 0.040(6) 0.052(7) 0.021(5) 0.008(5) 0.001(4)
C17 0.023(5) 0.047(6) 0.025(5) 0.008(4) 0.012(4) -0.005(4)
C18 0.022(5) 0.035(5) 0.021(5) 0.003(4) 0.007(4) -0.003(4)
C19 0.013(6) 0.043(8) 0.023(7) 0.000 0.006(5) 0.000
C20 0.012(6) 0.045(8) 0.031(8) 0.000 0.001(6) 0.000
C21 0.029(5) 0.044(6) 0.037(6) 0.005(5) 0.013(5) 0.003(5)
C22 0.019(5) 0.068(8) 0.045(7) 0.018(6) 0.013(5) -0.005(5)
C23 0.029(5) 0.035(5) 0.035(6) 0.000(5) 0.008(5) 0.000(4)
C24 0.022(5) 0.044(6) 0.035(6) 0.008(5) 0.004(4) -0.001(4)

loop_
_atom_type_symbol
_atom_type_description
_atom_type_scat_dispersion_real
_atom_type_scat_dispersion_imag
_atom_type_scat_source
C C 0.0033 0.0016 'International Tables Vol C Tables 4.2.6.8 and 6.1.1.4'
H H 0.0000 0.0000 'International Tables Vol C Tables 4.2.6.8 and 6.1.1.4'
N N 0.0061 0.0033 'International Tables Vol C Tables 4.2.6.8 and 6.1.1.4'
S S 0.1246 0.1234 'International Tables Vol C Tables 4.2.6.8 and 6.1.1.4'
Hg Hg -2.3894 9.2266 'International Tables Vol C Tables 4.2.6.8 and 6.1.1.4'

loop_
_geom_angle_atom_site_label_1
_geom_angle_atom_site_label_2
_geom_angle_atom_site_label_3
_geom_angle
_geom_angle_site_symmetry_1
_geom_angle_site_symmetry_3
S2 Hg1 S1 148.23(9) . .
S2 Hg1 N7 104.9(2) . 3_667
S1 Hg1 N7 105.9(2) . 3_667
S2 Hg1 N4 95.3(2) . .
S1 Hg1 N4 97.7(2) . .
N7 Hg1 N4 80.1(3) 3_667 .
S2 Hg1 N1 88.6(2) . .
S1 Hg1 N1 88.1(2) . .
N7 Hg1 N1 81.6(3) 3_667 .
N4 Hg1 N1 161.7(3) . .
C23 S1 Hg1 96.0(4) . .
C24 S2 Hg1 99.8(4) . .
C1 N1 C5 116.5(9) . .
C1 N1 Hg1 114.3(7) . .
C5 N1 Hg1 124.8(7) . .
C6 N2 C6 118.3(13) . 4_575
C11 N3 C11 116.5(16) . 4_575
C12 N4 C16 118.6(10) . .
C12 N4 Hg1 118.2(7) . .
C16 N4 Hg1 121.1(7) . .
C17 N5 C17 119.1(13) . 4_565
C22 N6 C22 115.1(15) . 4_565
C23 N7 Hg1 157.0(8) . 3_667
N1 C1 C2 124.9(10) . .
N1 C1 H1 117.6 . .
C2 C1 H1 117.6 . .
C1 C2 C3 119.0(9) . .
C1 C2 H2 120.5 . .
C3 C2 H2 120.5 . .
C4 C3 C2 116.1(9) . .
C4 C3 C6 122.3(9) . .
C2 C3 C6 121.6(9) . .
C5 C4 C3 121.5(10) . .
C5 C4 H4 119.3 . .
C3 C4 H4 119.3 . .
N1 C5 C4 122.1(10) . .
N1 C5 H5 119.0 . .
C4 C5 H5 119.0 . .
C7 C6 N2 120.7(10) . .
C7 C6 C3 118.3(9) . .
N2 C6 C3 121.0(9) . .
C8 C7 C6 119.1(10) . .
C8 C7 H7 120.4 . .
C6 C7 H7 120.4 . .
C7 C8 C7 121.9(14) . 4_575
C7 C8 C9 119.0(7) . .
C7 C8 C9 119.0(7) 4_575 .
C10 C9 C10 118.7(15) . 4_575
C10 C9 C8 120.6(7) . .
C10 C9 C8 120.6(7) 4_575 .
C9 C10 C11 117.7(12) . .
C9 C10 H10 121.2 . .
C11 C10 H10 121.2 . .
N3 C11 C10 124.6(13) . .
N3 C11 H11 117.7 . .
C10 C11 H11 117.7 . .
N4 C12 C13 121.6(10) . .
N4 C12 H12 119.2 . .
C13 C12 H12 119.2 . .
C14 C13 C12 120.5(10) . .
C14 C13 H13 119.8 . .
C12 C13 H13 119.8 . .
C13 C14 C15 116.4(10) . .
C13 C14 C17 120.4(9) . .
C15 C14 C17 123.1(10) . .
C16 C15 C14 120.4(10) . .
C16 C15 H15 119.8 . .
C14 C15 H15 119.8 . .
N4 C16 C15 122.4(10) . .
N4 C16 H16 118.8 . .
C15 C16 H16 118.8 . .
N5 C17 C18 120.0(10) . .
N5 C17 C14 121.0(9) . .
C18 C17 C14 119.0(9) . .
C19 C18 C17 119.9(10) . .
C19 C18 H18 120.0 . .
C17 C18 H18 120.0 . .
C18 C19 C18 120.7(13) 4_565 .
C18 C19 C20 119.6(7) 4_565 .
C18 C19 C20 119.6(7) . .
C21 C20 C21 116.8(15) 4_565 .
C21 C20 C19 121.6(7) 4_565 .
C21 C20 C19 121.6(7) . .
C22 C21 C20 118.8(11) . .
C22 C21 H21 120.6 . .
C20 C21 H21 120.6 . .
N6 C22 C21 125.2(12) . .
N6 C22 H22 117.4 . .
C21 C22 H22 117.4 . .
N7 C23 S1 179.1(10) . .
N8 C24 S2 175.5(10) . .

loop_
_geom_bond_atom_site_label_1
_geom_bond_atom_site_label_2
_geom_bond_distance
_geom_bond_site_symmetry_2
Hg1 S2 2.451(3) .
Hg1 S1 2.478(3) .
Hg1 N7 2.481(9) 3_667
Hg1 N4 2.503(9) .
Hg1 N1 2.569(9) .
S1 C23 1.661(11) .
S2 C24 1.675(12) .
N1 C1 1.331(13) .
N1 C5 1.362(13) .
N2 C6 1.384(12) .
N2 C6 1.384(12) 4_575
N3 C11 1.312(16) .
N3 C11 1.313(16) 4_575
N4 C12 1.330(13) .
N4 C16 1.345(14) .
N5 C17 1.374(12) .
N5 C17 1.374(12) 4_565
N6 C22 1.325(15) .
N6 C22 1.325(15) 4_565
N7 C23 1.164(13) .
N7 Hg1 2.481(9) 3_667
N8 C24 1.155(15) .
C1 C2 1.370(15) .
C1 H1 0.9500 .
C2 C3 1.414(14) .
C2 H2 0.9500 .
C3 C4 1.383(14) .
C3 C6 1.483(14) .
C4 C5 1.374(15) .
C4 H4 0.9500 .
C5 H5 0.9500 .
C6 C7 1.385(13) .
C7 C8 1.356(12) .
C7 H7 0.9500 .
C8 C7 1.357(12) 4_575
C8 C9 1.53(2) .
C9 C10 1.379(13) .
C9 C10 1.379(13) 4_575
C10 C11 1.399(16) .
C10 H10 0.9500 .
C11 H11 0.9500 .
C12 C13 1.395(15) .
C12 H12 0.9500 .
C13 C14 1.388(14) .
C13 H13 0.9500 .
C14 C15 1.391(15) .
C14 C17 1.484(15) .
C15 C16 1.371(16) .
C15 H15 0.9500 .
C16 H16 0.9500 .
C17 C18 1.387(13) .
C18 C19 1.353(12) .
C18 H18 0.9500 .
C19 C18 1.353(12) 4_565
C19 C20 1.50(2) .
C20 C21 1.391(13) 4_565
C20 C21 1.391(13) .
C21 C22 1.399(16) .
C21 H21 0.9500 .
C22 H22 0.9500 .

loop_
_geom_torsion_atom_site_label_1
_geom_torsion_atom_site_label_2
_geom_torsion_atom_site_label_3
_geom_torsion_atom_site_label_4
_geom_torsion
_geom_torsion_site_symmetry_1
_geom_torsion_site_symmetry_4
S2 Hg1 S1 C23 161.1(4) . .
N7 Hg1 S1 C23 -3.8(4) 3_667 .
N4 Hg1 S1 C23 -85.7(4) . .
N1 Hg1 S1 C23 76.8(4) . .
S1 Hg1 S2 C24 91.3(4) . .
N7 Hg1 S2 C24 -103.7(4) 3_667 .
N4 Hg1 S2 C24 -22.5(4) . .
N1 Hg1 S2 C24 175.4(4) . .
S2 Hg1 N1 C1 -75.5(7) . .
S1 Hg1 N1 C1 72.9(7) . .
N7 Hg1 N1 C1 179.2(7) 3_667 .
N4 Hg1 N1 C1 -178.2(8) . .
S2 Hg1 N1 C5 129.1(8) . .
S1 Hg1 N1 C5 -82.5(8) . .
N7 Hg1 N1 C5 23.9(8) 3_667 .
N4 Hg1 N1 C5 26.5(13) . .
S2 Hg1 N4 C12 -64.4(7) . .
S1 Hg1 N4 C12 144.7(7) . .
N7 Hg1 N4 C12 39.9(7) 3_667 .
N1 Hg1 N4 C12 37.3(13) . .
S2 Hg1 N4 C16 99.1(7) . .
S1 Hg1 N4 C16 -51.8(7) . .
N7 Hg1 N4 C16 -156.7(8) 3_667 .
N1 Hg1 N4 C16 -159.3(8) . .
C5 N1 C1 C2 0.7(16) . .
Hg1 N1 C1 C2 -156.8(9) . .
N1 C1 C2 C3 0.1(16) . .
C1 C2 C3 C4 -0.3(14) . .
C1 C2 C3 C6 177.8(9) . .
C2 C3 C4 C5 -0.3(15) . .
C6 C3 C4 C5 -178.4(9) . .
C1 N1 C5 C4 -1.3(15) . .
Hg1 N1 C5 C4 153.6(8) . .
C3 C4 C5 N1 1.2(16) . .
C6 N2 C6 C7 0.3(19) 4_575 .
C6 N2 C6 C3 -178.9(8) 4_575 .
C4 C3 C6 C7 -25.8(14) . .
C2 C3 C6 C7 156.2(9) . .
C4 C3 C6 N2 153.5(11) . .
C2 C3 C6 N2 -24.6(15) . .
N2 C6 C7 C8 -0.8(15) . .
C3 C6 C7 C8 178.4(10) . .
C6 C7 C8 C7 1.4(19) . 4_575
C6 C7 C8 C9 178.8(10) . .
C7 C8 C9 C10 1.2(19) . .
C7 C8 C9 C10 178.7(11) 4_575 .
C7 C8 C9 C10 -178.7(11) . 4_575
C7 C8 C9 C10 -1.2(19) 4_575 4_575
C10 C9 C10 C11 3.8(19) 4_575 .
C8 C9 C10 C11 -176.1(11) . .
C11 N3 C11 C10 -1(2) 4_575 .
C9 C10 C11 N3 -1.2(18) . .
C16 N4 C12 C13 1.3(14) . .
Hg1 N4 C12 C13 165.2(7) . .
N4 C12 C13 C14 -2.5(15) . .
C12 C13 C14 C15 3.1(14) . .
C12 C13 C14 C17 -175.3(9) . .
C13 C14 C15 C16 -2.7(14) . .
C17 C14 C15 C16 175.5(9) . .
C12 N4 C16 C15 -1.0(15) . .
Hg1 N4 C16 C15 -164.4(8) . .
C14 C15 C16 N4 1.8(15) . .
C17 N5 C17 C18 -5.0(19) 4_565 .
C17 N5 C17 C14 173.4(7) 4_565 .
C13 C14 C17 N5 -17.2(14) . .
C15 C14 C17 N5 164.6(10) . .
C13 C14 C17 C18 161.2(9) . .
C15 C14 C17 C18 -17.0(14) . .
N5 C17 C18 C19 0.8(15) . .
C14 C17 C18 C19 -177.7(10) . .
C17 C18 C19 C18 3.6(19) . 4_565
C17 C18 C19 C20 -179.7(10) . .
C18 C19 C20 C21 -1.9(18) 4_565 4_565
C18 C19 C20 C21 -178.7(11) . 4_565
C18 C19 C20 C21 178.7(11) 4_565 .
C18 C19 C20 C21 1.9(18) . .
C21 C20 C21 C22 1.4(19) 4_565 .
C19 C20 C21 C22 -179.2(10) . .
C22 N6 C22 C21 -3(2) 4_565 .
C20 C21 C22 N6 0.8(18) . .
Hg1 N7 C23 S1 149(64) 3_667 .
Hg1 S1 C23 N7 -138(66) . .
Hg1 S2 C24 N8 174(14) . .
